data_7100713
loop_
_publ_author_name
'Helen R. Bigmore'
' Stuart R. Dubberley'
' Mirko Kranenburg'
' Sally C. Lawrence'
' Andrew J. Sealey'
' Jonathan D. Selby'
' Martin Zuidefeld'
' Andrew R. Cowley'
' Philip Mountford'

_journal_name_full 'Chemical Communications'
_journal_paper_doi 10.1039/b514467a
_journal_year 2006
_chemical_formula_moiety ' C26 H35 Cl2 N7 Ti1, 2(C1 H2 Cl2) '
_chemical_formula_sum 'C28 H39 Cl6 N7 Ti'
_chemical_formula_weight 734.28
_space_group_IT_number 14
_symmetry_cell_setting monoclinic
_symmetry_space_group_name_Hall '-P 2yn'
_symmetry_space_group_name_H-M 'P 1 21/n 1'
_cell_angle_alpha 90
_cell_angle_beta 90.9514(4)
_cell_angle_gamma 90
_cell_formula_units_Z 4
_cell_length_a 10.2075(2)
_cell_length_b 24.0696(3)
_cell_length_c 14.0799(2)
_cell_measurement_temperature 150
_cell_volume 3458.82(9)
_diffrn_ambient_temperature 150
_exptl_crystal_density_diffrn 1.410
_cod_depositor_comments
;
The following automatic conversions were performed:
'_symmetry_cell_setting' value 'Monoclinic' changed to 'monoclinic'
according to '/home/saulius/struct/CIF-dictionaries/cif_core.dic'
dictionary named 'cif_core.dic' version 2.4.1 from 2010-06-29.

Automatic conversion script
Id: cif_fix_enum 1527 2010-12-29 10:47:43Z saulius 
;
_cod_original_sg_symbol_H-M 'P 21/n'
_cod_original_formula_sum ' C28 H39 Cl6 N7 Ti1 '
_cod_database_code 7100713

loop_
_symmetry_equiv_pos_as_xyz
x,y,z
-x,-y,-z
-x+1/2,y+1/2,-z+1/2
x+1/2,-y+1/2,z+1/2

loop_
_atom_site_label
_atom_site_fract_x
_atom_site_fract_y
_atom_site_fract_z
_atom_site_U_iso_or_equiv
_atom_site_occupancy
_atom_site_adp_type
_atom_site_disorder_group
Ti1 0.51398(5) 0.35693(2) 0.19914(3) 0.0176 1.0000 Uani .
Cl1 0.74645(7) 0.35316(3) 0.21181(5) 0.0237 1.0000 Uani .
Cl2 0.47769(8) 0.44666(3) 0.26454(5) 0.0258 1.0000 Uani .
N1 0.4687(2) 0.3154(1) 0.29282(16) 0.0200 1.0000 Uani .
C1 0.4120(3) 0.27526(12) 0.3500(2) 0.0207 1.0000 Uani .
C2 0.3281(3) 0.23656(13) 0.3040(2) 0.0245 1.0000 Uani .
C3 0.2658(3) 0.19511(14) 0.3535(2) 0.0283 1.0000 Uani .
C4 0.2848(3) 0.19090(13) 0.4511(2) 0.0262 1.0000 Uani .
C5 0.3665(3) 0.22866(13) 0.4971(2) 0.0249 1.0000 Uani .
C6 0.4327(3) 0.27097(13) 0.45008(19) 0.0207 1.0000 Uani .
C7 0.5234(3) 0.31101(13) 0.5043(2) 0.0242 1.0000 Uani .
C8 0.5355(4) 0.29586(16) 0.6105(2) 0.0343 1.0000 Uani .
C9 0.6625(3) 0.30757(14) 0.4646(2) 0.0277 1.0000 Uani .
C10 0.4694(4) 0.37018(14) 0.4972(2) 0.0336 1.0000 Uani .
N2 0.5535(2) 0.4050(1) 0.05364(16) 0.0202 1.0000 Uani .
N3 0.4872(2) 0.3888(1) -0.02713(16) 0.0197 1.0000 Uani .
C11 0.6308(3) 0.44656(12) 0.0249(2) 0.0219 1.0000 Uani .
C12 0.6130(3) 0.45643(13) -0.0733(2) 0.0255 1.0000 Uani .
C13 0.5222(3) 0.41881(13) -0.1051(2) 0.0236 1.0000 Uani .
C14 0.7230(3) 0.47654(14) 0.0906(2) 0.0290 1.0000 Uani .
C15 0.4645(3) 0.40882(14) -0.2021(2) 0.0295 1.0000 Uani .
N4 0.3130(2) 0.35922(11) 0.13576(16) 0.0213 1.0000 Uani .
N5 0.2908(2) 0.35470(11) 0.03982(16) 0.0205 1.0000 Uani .
C16 0.1947(3) 0.36807(13) 0.1729(2) 0.0232 1.0000 Uani .
C17 0.0987(3) 0.36992(13) 0.1004(2) 0.0260 1.0000 Uani .
C18 0.1616(3) 0.36143(13) 0.0164(2) 0.0229 1.0000 Uani .
C19 0.1750(3) 0.37380(15) 0.2772(2) 0.0310 1.0000 Uani .
C20 0.1120(3) 0.35932(15) -0.0841(2) 0.0299 1.0000 Uani .
N6 0.5167(2) 0.2870(1) 0.09505(15) 0.0193 1.0000 Uani .
N7 0.4643(2) 0.2922(1) 0.00498(15) 0.0184 1.0000 Uani .
C21 0.5659(3) 0.23557(13) 0.0983(2) 0.0217 1.0000 Uani .
C22 0.5452(3) 0.20843(12) 0.0109(2) 0.0236 1.0000 Uani .
C23 0.4811(3) 0.24534(13) -0.0472(2) 0.0218 1.0000 Uani .
C24 0.6331(3) 0.21288(14) 0.1850(2) 0.0290 1.0000 Uani .
C25 0.4389(3) 0.24032(14) -0.1485(2) 0.0278 1.0000 Uani .
C26 0.3981(3) 0.34299(12) -0.02218(19) 0.0199 1.0000 Uani .
C27 0.8516(5) 0.4740(2) 0.6969(4) 0.0587 1.0000 Uani .
Cl3 0.94360(17) 0.48913(6) 0.80059(11) 0.0758 1.0000 Uani .
Cl4 0.8332(3) 0.40292(7) 0.68169(13) 0.1106 1.0000 Uani .
Cl5 0.91569(12) 0.43481(5) 0.43870(8) 0.0553 1.0000 Uani .
C28 0.7777(5) 0.4629(3) 0.3831(5) 0.0735 0.480(8) Uani 1
Cl6 0.7994(3) 0.54089(13) 0.3713(3) 0.0594(11) 0.480(8) Uiso 1
C38 0.7777(5) 0.4629(3) 0.3831(5) 0.0729 0.306(9) Uani 2
Cl16 0.7600(5) 0.53073(19) 0.4055(4) 0.0525(18) 0.306(9) Uiso 2
C48 0.7777(5) 0.4629(3) 0.3831(5) 0.0769 0.214(6) Uani 3
Cl26 0.7164(8) 0.5164(3) 0.4474(6) 0.072(3) 0.214(6) Uiso 3
H21 0.3136 0.2393 0.2338 0.0293 1.0000 Uiso .
H31 0.2071 0.1682 0.3193 0.0340 1.0000 Uiso .
H41 0.2402 0.1610 0.4878 0.0315 1.0000 Uiso .
H51 0.3786 0.2254 0.5675 0.0299 1.0000 Uiso .
H81 0.5953 0.3229 0.6434 0.0411 1.0000 Uiso .
H82 0.4470 0.2974 0.6398 0.0411 1.0000 Uiso .
H83 0.5720 0.2575 0.6172 0.0411 1.0000 Uiso .
H91 0.7212 0.3338 0.5002 0.0332 1.0000 Uiso .
H92 0.6964 0.2688 0.4718 0.0332 1.0000 Uiso .
H93 0.6602 0.3179 0.3958 0.0332 1.0000 Uiso .
H101 0.5289 0.3961 0.5327 0.0402 1.0000 Uiso .
H102 0.3800 0.3715 0.5252 0.0402 1.0000 Uiso .
H103 0.4639 0.3816 0.4289 0.0402 1.0000 Uiso .
H121 0.6581 0.4853 -0.1120 0.0306 1.0000 Uiso .
H141 0.7708 0.5058 0.0546 0.0347 1.0000 Uiso .
H142 0.6725 0.4943 0.1428 0.0347 1.0000 Uiso .
H143 0.7875 0.4496 0.1185 0.0347 1.0000 Uiso .
H151 0.5039 0.4354 -0.2482 0.0354 1.0000 Uiso .
H152 0.3676 0.4146 -0.2006 0.0354 1.0000 Uiso .
H153 0.4836 0.3698 -0.2222 0.0354 1.0000 Uiso .
H171 0.0027 0.3762 0.1085 0.0311 1.0000 Uiso .
H191 0.0800 0.3801 0.2896 0.0372 1.0000 Uiso .
H192 0.2272 0.4060 0.3018 0.0372 1.0000 Uiso .
H193 0.2046 0.3390 0.3100 0.0372 1.0000 Uiso .
H201 0.0150 0.3652 -0.0856 0.0357 1.0000 Uiso .
H202 0.1552 0.3891 -0.1219 0.0357 1.0000 Uiso .
H203 0.1326 0.3222 -0.1121 0.0357 1.0000 Uiso .
H221 0.5720 0.1697 -0.0055 0.0283 1.0000 Uiso .
H241 0.6623 0.1739 0.1725 0.0347 1.0000 Uiso .
H242 0.7109 0.2364 0.2014 0.0347 1.0000 Uiso .
H243 0.5709 0.2131 0.2392 0.0347 1.0000 Uiso .
H251 0.4609 0.2024 -0.1724 0.0333 1.0000 Uiso .
H252 0.4852 0.2689 -0.1871 0.0333 1.0000 Uiso .
H253 0.3421 0.2463 -0.1540 0.0333 1.0000 Uiso .
H261 0.3606 0.3374 -0.0875 0.0239 1.0000 Uiso .
H271 0.8975 0.4897 0.6408 0.0704 1.0000 Uiso .
H272 0.7630 0.4915 0.7019 0.0704 1.0000 Uiso .
H281 0.6987 0.4549 0.4219 0.0878 0.480 Uiso 1
H282 0.7661 0.4460 0.3186 0.0878 0.480 Uiso 1
H381 0.7853 0.4576 0.3130 0.0870 0.306 Uiso 2
H382 0.6985 0.4428 0.4060 0.0870 0.306 Uiso 2
H481 0.8020 0.4768 0.3188 0.0919 0.214 Uiso 3
H482 0.7093 0.4334 0.3762 0.0919 0.214 Uiso 3

loop_
_atom_site_aniso_label
_atom_site_aniso_U_11
_atom_site_aniso_U_22
_atom_site_aniso_U_33
_atom_site_aniso_U_23
_atom_site_aniso_U_13
_atom_site_aniso_U_12
Ti1 0.0178(2) 0.0227(3) 0.0123(2) 0.00053(19) -0.00185(17) 0.0002(2)
Cl1 0.0193(3) 0.0321(4) 0.0198(3) 0.0023(3) -0.0029(2) 0.0007(3)
Cl2 0.0313(4) 0.0244(4) 0.0215(3) -0.0012(3) -0.0001(3) 0.0013(3)
N1 0.0209(12) 0.0244(12) 0.0146(11) -0.0013(9) -0.0032(9) 0.000(1)
C1 0.0174(13) 0.0254(14) 0.0193(13) 0.0048(11) -0.000(1) 0.0028(11)
C2 0.0220(14) 0.0318(16) 0.0196(13) 0.0003(12) -0.0026(11) -0.0005(12)
C3 0.0202(15) 0.0333(17) 0.0314(16) -0.0009(13) -0.0007(12) -0.0058(12)
C4 0.0192(14) 0.0293(16) 0.0303(16) 0.0065(13) 0.0059(12) 0.0005(12)
C5 0.0200(14) 0.0317(16) 0.0230(14) 0.0060(12) 0.0022(11) 0.0043(12)
C6 0.0153(13) 0.0288(15) 0.0179(13) -0.0002(11) 0.004(1) 0.0045(11)
C7 0.0272(15) 0.0307(16) 0.0146(13) -0.0011(11) 0.0008(11) -0.0006(12)
C8 0.0404(19) 0.047(2) 0.0158(14) 0.0004(13) -0.0008(13) -0.0033(16)
C9 0.0218(15) 0.0391(18) 0.0221(14) -0.0005(13) -0.0032(12) -0.0058(13)
C10 0.046(2) 0.0311(17) 0.0233(15) -0.0065(13) -0.0013(14) 0.0022(15)
N2 0.0198(12) 0.0251(12) 0.0154(11) 0.0002(9) -0.0036(9) -0.001(1)
N3 0.0205(12) 0.0250(12) 0.013(1) 0.0019(9) -0.0022(9) -0.000(1)
C11 0.0201(14) 0.0235(14) 0.0222(14) -0.0002(11) 0.0003(11) 0.0002(11)
C12 0.0287(16) 0.0266(15) 0.0212(14) 0.0056(11) 0.0049(12) -0.0012(12)
C13 0.0282(15) 0.0263(15) 0.0162(13) 0.0026(11) 0.0027(11) 0.0044(12)
C14 0.0266(16) 0.0289(16) 0.0312(16) 0.0010(13) -0.0041(13) -0.0053(13)
C15 0.0379(17) 0.0342(17) 0.0164(13) 0.0037(12) -0.0006(12) -0.0004(14)
N4 0.0203(11) 0.0296(13) 0.014(1) -0.001(1) -0.0036(9) 0.001(1)
N5 0.0172(11) 0.0295(13) 0.015(1) -0.000(1) -0.0024(8) 0.002(1)
C16 0.0204(14) 0.0272(15) 0.0219(14) -0.0002(11) 0.0004(11) 0.0009(11)
C17 0.0165(13) 0.0302(16) 0.0311(16) -0.0007(12) -0.0019(11) 0.0038(11)
C18 0.0186(13) 0.0253(15) 0.0247(14) 0.0007(12) -0.0050(11) 0.0009(11)
C19 0.0267(16) 0.0428(19) 0.0236(15) -0.0029(13) 0.0053(12) 0.0032(14)
C20 0.0207(14) 0.0421(19) 0.0265(15) 0.0024(14) -0.0089(12) -0.0005(14)
N6 0.0206(12) 0.0253(12) 0.012(1) 0.0009(9) -0.0029(9) 0.0007(9)
N7 0.0198(11) 0.0239(12) 0.011(1) 0.0004(9) -0.0034(8) -0.0009(9)
C21 0.0199(13) 0.0261(15) 0.0191(13) 0.0024(11) -0.0017(11) -0.0008(11)
C22 0.0252(15) 0.0231(14) 0.0225(14) -0.0040(11) -0.0013(11) -0.0009(12)
C23 0.0187(13) 0.0271(15) 0.0194(13) -0.0018(11) -0.0006(11) -0.0030(11)
C24 0.0329(17) 0.0329(17) 0.0210(15) 0.0020(12) -0.0069(12) 0.0068(13)
C25 0.0272(16) 0.0378(18) 0.0183(14) -0.0069(12) -0.0035(11) -0.0025(13)
C26 0.0180(13) 0.0244(14) 0.0173(12) 0.002(1) -0.002(1) 0.0005(11)
C27 0.061(3) 0.057(3) 0.059(3) 0.002(2) -0.001(2) -0.009(2)
Cl3 0.088(1) 0.0702(8) 0.0688(8) -0.0045(6) -0.0200(7) 0.0010(7)
Cl4 0.184(2) 0.0667(9) 0.081(1) -0.0052(8) 0.0234(12) -0.0576(12)
Cl5 0.0553(6) 0.0619(7) 0.0487(6) 0.0038(5) -0.0042(5) 0.0030(5)
C28 0.056(3) 0.075(4) 0.089(4) -0.022(3) -0.031(3) 0.011(3)
C38 0.055(3) 0.075(4) 0.088(4) -0.022(3) -0.031(3) 0.011(3)
C48 0.059(3) 0.079(4) 0.092(4) -0.022(3) -0.031(3) 0.011(3)

loop_
_geom_bond_atom_site_label_1
_geom_bond_site_symmetry_1
_geom_bond_atom_site_label_2
_geom_bond_site_symmetry_2
_geom_bond_distance
_geom_bond_publ_flag
Ti1 . Cl1 . 2.3784(8) yes
Ti1 . Cl2 . 2.3793(9) yes
Ti1 . N1 . 1.725(2) yes
Ti1 . N2 . 2.393(2) yes
Ti1 . N4 . 2.224(2) yes
Ti1 . N6 . 2.232(2) yes
N1 . C1 . 1.389(4) yes
C1 . C2 . 1.415(4) yes
C1 . C6 . 1.426(4) yes
C2 . C3 . 1.379(4) yes
C2 . H21 . 1.000 no
C3 . C4 . 1.389(5) yes
C3 . H31 . 1.000 no
C4 . C5 . 1.387(5) yes
C4 . H41 . 1.000 no
C5 . C6 . 1.396(4) yes
C5 . H51 . 1.000 no
C6 . C7 . 1.532(4) yes
C7 . C8 . 1.542(4) yes
C7 . C9 . 1.537(4) yes
C7 . C10 . 1.530(5) yes
C8 . H81 . 1.000 no
C8 . H82 . 1.000 no
C8 . H83 . 1.000 no
C9 . H91 . 1.000 no
C9 . H92 . 1.000 no
C9 . H93 . 1.000 no
C10 . H101 . 1.000 no
C10 . H102 . 1.000 no
C10 . H103 . 1.000 no
N2 . N3 . 1.370(3) yes
N2 . C11 . 1.341(4) yes
N3 . C13 . 1.367(4) yes
N3 . C26 . 1.431(4) yes
C11 . C12 . 1.412(4) yes
C11 . C14 . 1.495(4) yes
C12 . C13 . 1.366(5) yes
C12 . H121 . 1.000 no
C13 . C15 . 1.498(4) yes
C14 . H141 . 1.000 no
C14 . H142 . 1.000 no
C14 . H143 . 1.000 no
C15 . H151 . 1.000 no
C15 . H152 . 1.000 no
C15 . H153 . 1.000 no
N4 . N5 . 1.370(3) yes
N4 . C16 . 1.341(4) yes
N5 . C18 . 1.364(4) yes
N5 . C26 . 1.440(4) yes
C16 . C17 . 1.404(4) yes
C16 . C19 . 1.491(4) yes
C17 . C18 . 1.370(4) yes
C17 . H171 . 1.000 no
C18 . C20 . 1.497(4) yes
C19 . H191 . 1.000 no
C19 . H192 . 1.000 no
C19 . H193 . 1.000 no
C20 . H201 . 1.000 no
C20 . H202 . 1.000 no
C20 . H203 . 1.000 no
N6 . N7 . 1.374(3) yes
N6 . C21 . 1.337(4) yes
N7 . C23 . 1.359(4) yes
N7 . C26 . 1.445(4) yes
C21 . C22 . 1.406(4) yes
C21 . C24 . 1.494(4) yes
C22 . C23 . 1.367(4) yes
C22 . H221 . 1.000 no
C23 . C25 . 1.488(4) yes
C24 . H241 . 1.000 no
C24 . H242 . 1.000 no
C24 . H243 . 1.000 no
C25 . H251 . 1.000 no
C25 . H252 . 1.000 no
C25 . H253 . 1.000 no
C26 . H261 . 1.000 no
C27 . Cl3 . 1.761(5) yes
C27 . Cl4 . 1.735(5) yes
C27 . H271 . 1.000 no
C27 . H272 . 1.000 no
Cl5 . C28 . 1.737(5) yes
Cl5 . C38 . 1.737(5) yes
Cl5 . C48 . 1.737(5) yes
C28 . Cl6 . 1.897(7) yes
C28 . H281 . 1.000 no
C28 . H282 . 1.000 no
C38 . Cl16 . 1.673(7) yes
C38 . H381 . 1.000 no
C38 . H382 . 1.000 no
C48 . Cl26 . 1.700(9) yes
C48 . H481 . 1.000 no
C48 . H482 . 1.000 no
